data_7704358
loop_
_publ_author_name
'Wiedmaier, Nicholas R.'
'Speth, Hansj\"org'
'Leistikow, Georg'
'Eichele, Klaus'
'Schubert, Hartmut'
'Mayer, Hermann A.'
'Wesemann, Lars'

_publ_section_title
;
 Conformation controlled stepwise hydride shuffling from the metal to the
 ligand backbone.
;
_journal_issue 21
_journal_name_full 'Dalton transactions (Cambridge, England : 2003)'
_journal_page_first 7218
_journal_page_last 7227
_journal_paper_doi 10.1039/d0dt01431a
_journal_volume 49
_journal_year 2020
_chemical_formula_sum 'C31 H48 O2 P2 Ru'
_chemical_formula_weight 615.70
_space_group_crystal_system triclinic
_space_group_IT_number 2
_space_group_name_Hall '-P 1'
_space_group_name_H-M_alt 'P -1'
_atom_sites_solution_hydrogens mixed
_audit_creation_method SHELXL-2014
_audit_update_record
;
2020-02-07 deposited with the CCDC.	2020-05-11 downloaded from the CCDC.
;
_cell_angle_alpha 100.4810(10)
_cell_angle_beta 106.2420(10)
_cell_angle_gamma 117.2990(10)
_cell_formula_units_Z 2
_cell_length_a 11.7759(2)
_cell_length_b 12.0484(2)
_cell_length_c 13.1386(2)
_cell_measurement_reflns_used 9889
_cell_measurement_temperature 100(2)
_cell_measurement_theta_max 27.14
_cell_measurement_theta_min 2.56
_cell_volume 1481.55(5)
_computing_cell_refinement 'Bruker SAINT'
_computing_data_collection 'Bruker APEX2'
_computing_data_reduction 'Bruker SAINT'
_computing_molecular_graphics 'Bruker SHELXTL'
_computing_publication_material 'Bruker SHELXTL'
_computing_structure_refinement 'SHELXL-2014 (Sheldrick, 2014)'
_computing_structure_solution 'SHELXS-97 (Sheldrick, 2008)'
_diffrn_ambient_temperature 100(2)
_diffrn_detector_area_resol_mean 8.333
_diffrn_measured_fraction_theta_full 0.999
_diffrn_measured_fraction_theta_max 0.993
_diffrn_measurement_device_type 'Bruker APEX-II CCD'
_diffrn_measurement_method '\f and \w scans'
_diffrn_radiation_type MoK\a
_diffrn_radiation_wavelength 0.71073
_diffrn_reflns_av_R_equivalents 0.0218
_diffrn_reflns_av_unetI/netI 0.0189
_diffrn_reflns_Laue_measured_fraction_full 0.999
_diffrn_reflns_Laue_measured_fraction_max 0.993
_diffrn_reflns_limit_h_max 15
_diffrn_reflns_limit_h_min -15
_diffrn_reflns_limit_k_max 15
_diffrn_reflns_limit_k_min -15
_diffrn_reflns_limit_l_max 16
_diffrn_reflns_limit_l_min -16
_diffrn_reflns_number 35815
_diffrn_reflns_point_group_measured_fraction_full 0.999
_diffrn_reflns_point_group_measured_fraction_max 0.993
_diffrn_reflns_theta_full 25.242
_diffrn_reflns_theta_max 27.174
_diffrn_reflns_theta_min 1.733
_diffrn_source 'sealed tube'
_exptl_absorpt_coefficient_mu 0.663
_exptl_absorpt_correction_T_max 1.0000
_exptl_absorpt_correction_T_min 0.9647
_exptl_absorpt_correction_type numerical
_exptl_absorpt_process_details 'SADABS V2008/1 (Bruker AXS)'
_exptl_crystal_colour 'light orange'
_exptl_crystal_density_diffrn 1.380
_exptl_crystal_description prism
_exptl_crystal_F_000 648
_exptl_crystal_size_max 0.264
_exptl_crystal_size_mid 0.128
_exptl_crystal_size_min 0.102
_refine_diff_density_max 0.442
_refine_diff_density_min -0.414
_refine_diff_density_rms 0.055
_refine_ls_extinction_method none
_refine_ls_goodness_of_fit_ref 1.039
_refine_ls_hydrogen_treatment mixed
_refine_ls_matrix_type full
_refine_ls_number_parameters 345
_refine_ls_number_reflns 6543
_refine_ls_number_restraints 0
_refine_ls_restrained_S_all 1.039
_refine_ls_R_factor_all 0.0239
_refine_ls_R_factor_gt 0.0201
_refine_ls_shift/su_max 0.001
_refine_ls_shift/su_mean 0.000
_refine_ls_structure_factor_coef Fsqd
_refine_ls_weighting_details 'w=1/[\s^2^(Fo^2^)+(0.0214P)^2^+0.8875P] where P=(Fo^2^+2Fc^2^)/3'
_refine_ls_weighting_scheme calc
_refine_ls_wR_factor_gt 0.0473
_refine_ls_wR_factor_ref 0.0488
_reflns_Friedel_coverage 0.000
_reflns_number_gt 5996
_reflns_number_total 6543
_reflns_threshold_expression 'I > 2\s(I)'
_cod_data_source_file d0dt01431a2.cif
_cod_data_source_block HFS294_0m
_cod_depositor_comments 'Adding full bibliography for 7704358--7704361.cif.'
_cod_original_cell_volume 1481.55(4)
_cod_database_code 7704358
_shelx_space_group_comment
;
The symmetry employed for this shelxl refinement is uniquely defined
by the following loop, which should always be used as a source of
symmetry information in preference to the above space-group names.
They are only intended as comments.
;
_shelx_estimated_absorpt_t_min 0.844
_shelx_estimated_absorpt_t_max 0.935
_shelxl_version_number 2014-3

loop_
_space_group_symop_operation_xyz
'x, y, z'
'-x, -y, -z'

loop_
_atom_site_label
_atom_site_type_symbol
_atom_site_fract_x
_atom_site_fract_y
_atom_site_fract_z
_atom_site_U_iso_or_equiv
_atom_site_adp_type
_atom_site_occupancy
_atom_site_site_symmetry_order
_atom_site_calc_flag
_atom_site_refinement_flags_posn
_atom_site_refinement_flags_adp
_atom_site_refinement_flags_occupancy
_atom_site_disorder_assembly
_atom_site_disorder_group
Ru1 Ru 0.42061(2) 0.17076(2) 0.27465(2) 0.01021(4) Uani 1 1 d . . . . .
P1 P 0.66078(4) 0.30592(4) 0.31291(3) 0.01119(8) Uani 1 1 d . . . . .
P2 P 0.22001(4) -0.01945(4) 0.26363(3) 0.01122(8) Uani 1 1 d . . . . .
O1 O 0.37598(12) 0.38100(11) 0.39743(10) 0.0238(3) Uani 1 1 d . . . . .
O2 O 0.30050(13) 0.16755(13) 0.03601(10) 0.0301(3) Uani 1 1 d . . . . .
C1 C 0.51654(15) 0.15993(14) 0.44481(13) 0.0127(3) Uani 1 1 d . . . . .
C2 C 0.64772(15) 0.29251(14) 0.51703(13) 0.0131(3) Uani 1 1 d . . . . .
C3 C 0.75113(15) 0.32916(15) 0.46260(13) 0.0150(3) Uani 1 1 d . . . . .
H19 H 0.7898 0.2716 0.4651 0.018 Uiso 1 1 calc R U . . .
H20 H 0.8300 0.4237 0.5052 0.018 Uiso 1 1 calc R U . . .
C4 C 0.73575(15) 0.48324(14) 0.31359(13) 0.0136(3) Uani 1 1 d . . . . .
C5 C 0.89582(16) 0.57827(15) 0.38155(14) 0.0186(3) Uani 1 1 d . . . . .
H1 H 0.9249 0.6678 0.3792 0.028 Uiso 1 1 calc R U . . .
H2 H 0.9433 0.5441 0.3480 0.028 Uiso 1 1 calc R U . . .
H3 H 0.9212 0.5835 0.4607 0.028 Uiso 1 1 calc R U . . .
C6 C 0.66812(17) 0.54237(15) 0.36991(14) 0.0196(3) Uani 1 1 d . . . . .
H6 H 0.7154 0.6385 0.3835 0.029 Uiso 1 1 calc R U . . .
H5 H 0.6773 0.5291 0.4425 0.029 Uiso 1 1 calc R U . . .
H4 H 0.5684 0.4973 0.3197 0.029 Uiso 1 1 calc R U . . .
C7 C 0.69486(16) 0.48059(15) 0.19122(13) 0.0185(3) Uani 1 1 d . . . . .
H7 H 0.5942 0.4141 0.1463 0.028 Uiso 1 1 calc R U . . .
H8 H 0.7487 0.4567 0.1575 0.028 Uiso 1 1 calc R U . . .
H9 H 0.7155 0.5693 0.1917 0.028 Uiso 1 1 calc R U . . .
C8 C 0.72627(16) 0.22099(15) 0.23024(14) 0.0173(3) Uani 1 1 d . . . . .
C9 C 0.63438(18) 0.16666(17) 0.10260(14) 0.0247(4) Uani 1 1 d . . . . .
H11 H 0.6426 0.2413 0.0784 0.037 Uiso 1 1 calc R U . . .
H10 H 0.5362 0.1046 0.0875 0.037 Uiso 1 1 calc R U . . .
H12 H 0.6655 0.1194 0.0602 0.037 Uiso 1 1 calc R U . . .
C10 C 0.71180(18) 0.10035(16) 0.26351(16) 0.0249(4) Uani 1 1 d . . . . .
H13 H 0.6188 0.0480 0.2632 0.037 Uiso 1 1 calc R U . . .
H15 H 0.7844 0.1327 0.3398 0.037 Uiso 1 1 calc R U . . .
H14 H 0.7231 0.0437 0.2087 0.037 Uiso 1 1 calc R U . . .
C11 C 0.88089(17) 0.31149(16) 0.25200(15) 0.0219(3) Uani 1 1 d . . . . .
H16 H 0.9104 0.2576 0.2154 0.033 Uiso 1 1 calc R U . . .
H18 H 0.9394 0.3530 0.3341 0.033 Uiso 1 1 calc R U . . .
H17 H 0.8915 0.3816 0.2204 0.033 Uiso 1 1 calc R U . . .
C12 C 0.68629(15) 0.38204(15) 0.61726(13) 0.0149(3) Uani 1 1 d . . . . .
H46 H 0.7721 0.4648 0.6402 0.018 Uiso 1 1 calc R U . . .
H47 H 0.5419(18) 0.0976(17) 0.4215(15) 0.016(4) Uiso 1 1 d . . . . .
H48 H 0.444(2) 0.0592(19) 0.2217(17) 0.032(5) Uiso 1 1 d . . . . .
C13 C 0.62146(16) 0.37671(15) 0.69817(13) 0.0151(3) Uani 1 1 d . . . . .
C14 C 0.49373(15) 0.26619(15) 0.68491(13) 0.0148(3) Uani 1 1 d . . . . .
C15 C 0.45233(16) 0.27345(16) 0.77471(14) 0.0186(3) Uani 1 1 d . . . . .
H24 H 0.3674 0.1989 0.7669 0.022 Uiso 1 1 calc R U . . .
C16 C 0.53011(18) 0.38492(17) 0.87455(14) 0.0219(3) Uani 1 1 d . . . . .
H23 H 0.4992 0.3861 0.9340 0.026 Uiso 1 1 calc R U . . .
C17 C 0.65322(18) 0.49436(17) 0.88640(14) 0.0237(4) Uani 1 1 d . . . . .
H22 H 0.7071 0.5723 0.9536 0.028 Uiso 1 1 calc R U . . .
C18 C 0.69730(17) 0.48925(16) 0.79917(14) 0.0198(3) Uani 1 1 d . . . . .
H21 H 0.7822 0.5649 0.8082 0.024 Uiso 1 1 calc R U . . .
C19 C 0.39913(15) 0.14140(15) 0.58463(13) 0.0145(3) Uani 1 1 d . . . . .
H25 H 0.3159 0.0803 0.5899 0.017 Uiso 1 1 calc R U . . .
C20 C 0.40684(15) 0.09641(14) 0.48694(12) 0.0127(3) Uani 1 1 d . . . . .
C21 C 0.28568(15) -0.04005(14) 0.39971(12) 0.0139(3) Uani 1 1 d . . . . .
H44 H 0.2097 -0.0776 0.4258 0.017 Uiso 1 1 calc R U . . .
H45 H 0.3178 -0.1025 0.3895 0.017 Uiso 1 1 calc R U . . .
C22 C 0.06723(15) -0.00109(15) 0.26109(13) 0.0149(3) Uani 1 1 d . . . . .
C23 C 0.04191(16) 0.06534(16) 0.17494(14) 0.0184(3) Uani 1 1 d . . . . .
H27 H 0.0230 0.0108 0.0999 0.028 Uiso 1 1 calc R U . . .
H26 H 0.1255 0.1551 0.1998 0.028 Uiso 1 1 calc R U . . .
H28 H -0.0389 0.0724 0.1702 0.028 Uiso 1 1 calc R U . . .
C24 C -0.07209(16) -0.13075(16) 0.23106(15) 0.0220(3) Uani 1 1 d . . . . .
H31 H -0.1413 -0.1093 0.2372 0.033 Uiso 1 1 calc R U . . .
H29 H -0.0574 -0.1758 0.2838 0.033 Uiso 1 1 calc R U . . .
H30 H -0.1066 -0.1900 0.1530 0.033 Uiso 1 1 calc R U . . .
C25 C 0.10761(17) 0.09123(16) 0.38030(14) 0.0192(3) Uani 1 1 d . . . . .
H32 H 0.0409 0.1193 0.3757 0.029 Uiso 1 1 calc R U . . .
H34 H 0.2026 0.1704 0.4082 0.029 Uiso 1 1 calc R U . . .
H33 H 0.1050 0.0426 0.4327 0.029 Uiso 1 1 calc R U . . .
C26 C 0.14960(15) -0.18709(14) 0.15276(13) 0.0152(3) Uani 1 1 d . . . . .
C27 C 0.05957(17) -0.30768(15) 0.18127(14) 0.0194(3) Uani 1 1 d . . . . .
H37 H -0.0240 -0.3086 0.1814 0.029 Uiso 1 1 calc R U . . .
H35 H 0.1148 -0.3000 0.2565 0.029 Uiso 1 1 calc R U . . .
H36 H 0.0308 -0.3910 0.1240 0.029 Uiso 1 1 calc R U . . .
C28 C 0.06642(17) -0.19739(16) 0.03500(13) 0.0201(3) Uani 1 1 d . . . . .
H38 H 0.1235 -0.1179 0.0199 0.030 Uiso 1 1 calc R U . . .
H39 H -0.0200 -0.2029 0.0325 0.030 Uiso 1 1 calc R U . . .
H40 H 0.0425 -0.2779 -0.0229 0.030 Uiso 1 1 calc R U . . .
C29 C 0.27407(17) -0.19672(15) 0.14846(14) 0.0193(3) Uani 1 1 d . . . . .
H43 H 0.2391 -0.2879 0.1007 0.029 Uiso 1 1 calc R U . . .
H42 H 0.3380 -0.1753 0.2256 0.029 Uiso 1 1 calc R U . . .
H41 H 0.3245 -0.1330 0.1163 0.029 Uiso 1 1 calc R U . . .
C30 C 0.39460(15) 0.30447(14) 0.35274(13) 0.0152(3) Uani 1 1 d . . . . .
C31 C 0.34531(16) 0.16914(15) 0.12667(14) 0.0182(3) Uani 1 1 d . . . . .

loop_
_atom_site_aniso_label
_atom_site_aniso_U_11
_atom_site_aniso_U_22
_atom_site_aniso_U_33
_atom_site_aniso_U_23
_atom_site_aniso_U_13
_atom_site_aniso_U_12
Ru1 0.00886(6) 0.01082(6) 0.00968(6) 0.00480(4) 0.00357(4) 0.00417(4)
P1 0.01012(17) 0.01190(17) 0.01093(18) 0.00488(14) 0.00475(14) 0.00502(14)
P2 0.00952(16) 0.01156(17) 0.01139(18) 0.00544(14) 0.00386(14) 0.00465(14)
O1 0.0254(6) 0.0188(6) 0.0312(7) 0.0084(5) 0.0172(5) 0.0120(5)
O2 0.0258(6) 0.0360(7) 0.0155(6) 0.0139(5) 0.0026(5) 0.0091(6)
C1 0.0127(7) 0.0148(7) 0.0126(7) 0.0069(6) 0.0053(6) 0.0084(6)
C2 0.0115(7) 0.0167(7) 0.0145(7) 0.0102(6) 0.0052(6) 0.0086(6)
C3 0.0120(7) 0.0194(7) 0.0144(8) 0.0089(6) 0.0053(6) 0.0083(6)
C4 0.0117(7) 0.0124(6) 0.0142(7) 0.0060(6) 0.0047(6) 0.0046(6)
C5 0.0141(7) 0.0161(7) 0.0190(8) 0.0069(6) 0.0042(6) 0.0046(6)
C6 0.0206(8) 0.0152(7) 0.0249(9) 0.0082(6) 0.0118(7) 0.0093(6)
C7 0.0157(7) 0.0191(7) 0.0180(8) 0.0107(6) 0.0064(6) 0.0064(6)
C8 0.0166(7) 0.0156(7) 0.0200(8) 0.0051(6) 0.0112(7) 0.0074(6)
C9 0.0235(8) 0.0233(8) 0.0192(9) 0.0004(7) 0.0109(7) 0.0081(7)
C10 0.0252(8) 0.0199(8) 0.0377(11) 0.0118(7) 0.0192(8) 0.0142(7)
C11 0.0177(8) 0.0218(8) 0.0265(9) 0.0064(7) 0.0132(7) 0.0094(7)
C12 0.0120(7) 0.0159(7) 0.0138(7) 0.0072(6) 0.0032(6) 0.0060(6)
C13 0.0159(7) 0.0177(7) 0.0137(8) 0.0075(6) 0.0046(6) 0.0107(6)
C14 0.0152(7) 0.0200(7) 0.0133(7) 0.0082(6) 0.0049(6) 0.0124(6)
C15 0.0176(7) 0.0258(8) 0.0180(8) 0.0109(7) 0.0085(6) 0.0142(7)
C16 0.0254(8) 0.0325(9) 0.0144(8) 0.0086(7) 0.0095(7) 0.0198(8)
C17 0.0269(9) 0.0258(8) 0.0140(8) 0.0020(7) 0.0047(7) 0.0150(7)
C18 0.0190(8) 0.0189(7) 0.0168(8) 0.0060(6) 0.0044(7) 0.0088(6)
C19 0.0121(7) 0.0172(7) 0.0157(8) 0.0098(6) 0.0061(6) 0.0075(6)
C20 0.0110(6) 0.0145(7) 0.0134(7) 0.0085(6) 0.0036(6) 0.0071(6)
C21 0.0132(7) 0.0147(7) 0.0138(7) 0.0078(6) 0.0058(6) 0.0066(6)
C22 0.0109(7) 0.0165(7) 0.0182(8) 0.0081(6) 0.0061(6) 0.0072(6)
C23 0.0148(7) 0.0211(7) 0.0208(8) 0.0099(6) 0.0058(6) 0.0108(6)
C24 0.0139(7) 0.0230(8) 0.0296(9) 0.0125(7) 0.0111(7) 0.0081(7)
C25 0.0191(8) 0.0233(8) 0.0212(9) 0.0103(7) 0.0115(7) 0.0134(7)
C26 0.0145(7) 0.0125(7) 0.0149(8) 0.0046(6) 0.0051(6) 0.0053(6)
C27 0.0186(8) 0.0147(7) 0.0211(8) 0.0072(6) 0.0079(7) 0.0062(6)
C28 0.0190(8) 0.0183(7) 0.0143(8) 0.0036(6) 0.0026(6) 0.0069(6)
C29 0.0214(8) 0.0164(7) 0.0216(8) 0.0060(6) 0.0108(7) 0.0106(6)
C30 0.0114(7) 0.0158(7) 0.0156(8) 0.0084(6) 0.0050(6) 0.0046(6)
C31 0.0123(7) 0.0157(7) 0.0197(9) 0.0064(6) 0.0054(6) 0.0033(6)

loop_
_atom_type_symbol
_atom_type_description
_atom_type_scat_dispersion_real
_atom_type_scat_dispersion_imag
_atom_type_scat_source
C C 0.0033 0.0016 'International Tables Vol C Tables 4.2.6.8 and 6.1.1.4'
H H 0.0000 0.0000 'International Tables Vol C Tables 4.2.6.8 and 6.1.1.4'
O O 0.0106 0.0060 'International Tables Vol C Tables 4.2.6.8 and 6.1.1.4'
P P 0.1023 0.0942 'International Tables Vol C Tables 4.2.6.8 and 6.1.1.4'
Ru Ru -1.2594 0.8363 'International Tables Vol C Tables 4.2.6.8 and 6.1.1.4'

loop_
_geom_angle_atom_site_label_1
_geom_angle_atom_site_label_2
_geom_angle_atom_site_label_3
_geom_angle
_geom_angle_site_symmetry_1
_geom_angle_site_symmetry_3
_geom_angle_publ_flag
C31 Ru1 C30 96.90(7) . . ?
C31 Ru1 C1 174.65(6) . . ?
C30 Ru1 C1 88.42(6) . . ?
C31 Ru1 P2 98.55(5) . . ?
C30 Ru1 P2 96.99(4) . . ?
C1 Ru1 P2 81.34(4) . . ?
C31 Ru1 P1 97.58(5) . . ?
C30 Ru1 P1 100.14(4) . . ?
C1 Ru1 P1 80.81(4) . . ?
P2 Ru1 P1 154.808(14) . . ?
C31 Ru1 H48 88.2(7) . . ?
C30 Ru1 H48 174.7(7) . . ?
C1 Ru1 H48 86.5(7) . . ?
P2 Ru1 H48 80.8(7) . . ?
P1 Ru1 H48 80.5(7) . . ?
C3 P1 C4 104.05(7) . . ?
C3 P1 C8 104.50(7) . . ?
C4 P1 C8 108.87(7) . . ?
C3 P1 Ru1 102.96(5) . . ?
C4 P1 Ru1 119.67(5) . . ?
C8 P1 Ru1 114.84(5) . . ?
C21 P2 C26 103.19(7) . . ?
C21 P2 C22 105.76(7) . . ?
C26 P2 C22 109.12(7) . . ?
C21 P2 Ru1 102.95(5) . . ?
C26 P2 Ru1 117.66(5) . . ?
C22 P2 Ru1 116.34(5) . . ?
C2 C1 C20 120.79(13) . . ?
C2 C1 Ru1 107.86(9) . . ?
C20 C1 Ru1 110.08(9) . . ?
C2 C1 H47 108.2(10) . . ?
C20 C1 H47 108.2(10) . . ?
Ru1 C1 H47 99.7(10) . . ?
C12 C2 C1 131.43(14) . . ?
C12 C2 C3 117.18(13) . . ?
C1 C2 C3 111.38(13) . . ?
C2 C3 P1 109.50(10) . . ?
C2 C3 H19 109.8 . . ?
P1 C3 H19 109.8 . . ?
C2 C3 H20 109.8 . . ?
P1 C3 H20 109.8 . . ?
H19 C3 H20 108.2 . . ?
C6 C4 C7 108.08(13) . . ?
C6 C4 C5 106.85(12) . . ?
C7 C4 C5 109.59(12) . . ?
C6 C4 P1 106.95(10) . . ?
C7 C4 P1 110.10(10) . . ?
C5 C4 P1 114.98(10) . . ?
C4 C5 H1 109.5 . . ?
C4 C5 H2 109.5 . . ?
H1 C5 H2 109.5 . . ?
C4 C5 H3 109.5 . . ?
H1 C5 H3 109.5 . . ?
H2 C5 H3 109.5 . . ?
C4 C6 H6 109.5 . . ?
C4 C6 H5 109.5 . . ?
H6 C6 H5 109.5 . . ?
C4 C6 H4 109.5 . . ?
H6 C6 H4 109.5 . . ?
H5 C6 H4 109.5 . . ?
C4 C7 H7 109.5 . . ?
C4 C7 H8 109.5 . . ?
H7 C7 H8 109.5 . . ?
C4 C7 H9 109.5 . . ?
H7 C7 H9 109.5 . . ?
H8 C7 H9 109.5 . . ?
C9 C8 C11 109.05(13) . . ?
C9 C8 C10 107.46(13) . . ?
C11 C8 C10 106.96(13) . . ?
C9 C8 P1 109.51(11) . . ?
C11 C8 P1 114.42(10) . . ?
C10 C8 P1 109.19(11) . . ?
C8 C9 H11 109.5 . . ?
C8 C9 H10 109.5 . . ?
H11 C9 H10 109.5 . . ?
C8 C9 H12 109.5 . . ?
H11 C9 H12 109.5 . . ?
H10 C9 H12 109.5 . . ?
C8 C10 H13 109.5 . . ?
C8 C10 H15 109.5 . . ?
H13 C10 H15 109.5 . . ?
C8 C10 H14 109.5 . . ?
H13 C10 H14 109.5 . . ?
H15 C10 H14 109.5 . . ?
C8 C11 H16 109.5 . . ?
C8 C11 H18 109.5 . . ?
H16 C11 H18 109.5 . . ?
C8 C11 H17 109.5 . . ?
H16 C11 H17 109.5 . . ?
H18 C11 H17 109.5 . . ?
C2 C12 C13 132.40(14) . . ?
C2 C12 H46 113.8 . . ?
C13 C12 H46 113.8 . . ?
C18 C13 C14 118.06(14) . . ?
C18 C13 C12 116.37(14) . . ?
C14 C13 C12 125.49(14) . . ?
C15 C14 C13 118.19(14) . . ?
C15 C14 C19 116.02(14) . . ?
C13 C14 C19 125.78(14) . . ?
C16 C15 C14 122.73(15) . . ?
C16 C15 H24 118.6 . . ?
C14 C15 H24 118.6 . . ?
C17 C16 C15 119.09(15) . . ?
C17 C16 H23 120.5 . . ?
C15 C16 H23 120.5 . . ?
C16 C17 C18 119.33(15) . . ?
C16 C17 H22 120.3 . . ?
C18 C17 H22 120.3 . . ?
C17 C18 C13 122.56(15) . . ?
C17 C18 H21 118.7 . . ?
C13 C18 H21 118.7 . . ?
C20 C19 C14 132.84(14) . . ?
C20 C19 H25 113.6 . . ?
C14 C19 H25 113.6 . . ?
C19 C20 C1 130.77(14) . . ?
C19 C20 C21 118.29(13) . . ?
C1 C20 C21 110.93(12) . . ?
C20 C21 P2 108.26(10) . . ?
C20 C21 H44 110.0 . . ?
P2 C21 H44 110.0 . . ?
C20 C21 H45 110.0 . . ?
P2 C21 H45 110.0 . . ?
H44 C21 H45 108.4 . . ?
C24 C22 C23 108.33(12) . . ?
C24 C22 C25 106.26(13) . . ?
C23 C22 C25 108.78(12) . . ?
C24 C22 P2 116.22(11) . . ?
C23 C22 P2 108.30(10) . . ?
C25 C22 P2 108.76(10) . . ?
C22 C23 H27 109.5 . . ?
C22 C23 H26 109.5 . . ?
H27 C23 H26 109.5 . . ?
C22 C23 H28 109.5 . . ?
H27 C23 H28 109.5 . . ?
H26 C23 H28 109.5 . . ?
C22 C24 H31 109.5 . . ?
C22 C24 H29 109.5 . . ?
H31 C24 H29 109.5 . . ?
C22 C24 H30 109.5 . . ?
H31 C24 H30 109.5 . . ?
H29 C24 H30 109.5 . . ?
C22 C25 H32 109.5 . . ?
C22 C25 H34 109.5 . . ?
H32 C25 H34 109.5 . . ?
C22 C25 H33 109.5 . . ?
H32 C25 H33 109.5 . . ?
H34 C25 H33 109.5 . . ?
C28 C26 C29 107.77(13) . . ?
C28 C26 C27 110.60(12) . . ?
C29 C26 C27 106.23(12) . . ?
C28 C26 P2 110.19(10) . . ?
C29 C26 P2 108.93(10) . . ?
C27 C26 P2 112.90(11) . . ?
C26 C27 H37 109.5 . . ?
C26 C27 H35 109.5 . . ?
H37 C27 H35 109.5 . . ?
C26 C27 H36 109.5 . . ?
H37 C27 H36 109.5 . . ?
H35 C27 H36 109.5 . . ?
C26 C28 H38 109.5 . . ?
C26 C28 H39 109.5 . . ?
H38 C28 H39 109.5 . . ?
C26 C28 H40 109.5 . . ?
H38 C28 H40 109.5 . . ?
H39 C28 H40 109.5 . . ?
C26 C29 H43 109.5 . . ?
C26 C29 H42 109.5 . . ?
H43 C29 H42 109.5 . . ?
C26 C29 H41 109.5 . . ?
H43 C29 H41 109.5 . . ?
H42 C29 H41 109.5 . . ?
O1 C30 Ru1 178.40(13) . . ?
O2 C31 Ru1 179.05(15) . . ?

loop_
_geom_bond_atom_site_label_1
_geom_bond_atom_site_label_2
_geom_bond_distance
_geom_bond_site_symmetry_2
_geom_bond_publ_flag
Ru1 C31 1.8901(16) . ?
Ru1 C30 1.9415(16) . ?
Ru1 C1 2.2627(15) . ?
Ru1 P2 2.3613(4) . ?
Ru1 P1 2.3633(4) . ?
Ru1 H48 1.571(19) . ?
P1 C3 1.8531(15) . ?
P1 C4 1.8981(14) . ?
P1 C8 1.9000(16) . ?
P2 C21 1.8495(15) . ?
P2 C26 1.8992(15) . ?
P2 C22 1.9029(15) . ?
O1 C30 1.1417(19) . ?
O2 C31 1.153(2) . ?
C1 C2 1.484(2) . ?
C1 C20 1.486(2) . ?
C1 H47 0.958(17) . ?
C2 C12 1.343(2) . ?
C2 C3 1.516(2) . ?
C3 H19 0.9900 . ?
C3 H20 0.9900 . ?
C4 C6 1.532(2) . ?
C4 C7 1.534(2) . ?
C4 C5 1.539(2) . ?
C5 H1 0.9800 . ?
C5 H2 0.9800 . ?
C5 H3 0.9800 . ?
C6 H6 0.9800 . ?
C6 H5 0.9800 . ?
C6 H4 0.9800 . ?
C7 H7 0.9800 . ?
C7 H8 0.9800 . ?
C7 H9 0.9800 . ?
C8 C9 1.532(2) . ?
C8 C11 1.536(2) . ?
C8 C10 1.542(2) . ?
C9 H11 0.9800 . ?
C9 H10 0.9800 . ?
C9 H12 0.9800 . ?
C10 H13 0.9800 . ?
C10 H15 0.9800 . ?
C10 H14 0.9800 . ?
C11 H16 0.9800 . ?
C11 H18 0.9800 . ?
C11 H17 0.9800 . ?
C12 C13 1.467(2) . ?
C12 H46 0.9500 . ?
C13 C18 1.403(2) . ?
C13 C14 1.414(2) . ?
C14 C15 1.400(2) . ?
C14 C19 1.469(2) . ?
C15 C16 1.386(2) . ?
C15 H24 0.9500 . ?
C16 C17 1.382(2) . ?
C16 H23 0.9500 . ?
C17 C18 1.387(2) . ?
C17 H22 0.9500 . ?
C18 H21 0.9500 . ?
C19 C20 1.344(2) . ?
C19 H25 0.9500 . ?
C20 C21 1.517(2) . ?
C21 H44 0.9900 . ?
C21 H45 0.9900 . ?
C22 C24 1.533(2) . ?
C22 C23 1.540(2) . ?
C22 C25 1.543(2) . ?
C23 H27 0.9800 . ?
C23 H26 0.9800 . ?
C23 H28 0.9800 . ?
C24 H31 0.9800 . ?
C24 H29 0.9800 . ?
C24 H30 0.9800 . ?
C25 H32 0.9800 . ?
C25 H34 0.9800 . ?
C25 H33 0.9800 . ?
C26 C28 1.530(2) . ?
C26 C29 1.538(2) . ?
C26 C27 1.543(2) . ?
C27 H37 0.9800 . ?
C27 H35 0.9800 . ?
C27 H36 0.9800 . ?
C28 H38 0.9800 . ?
C28 H39 0.9800 . ?
C28 H40 0.9800 . ?
C29 H43 0.9800 . ?
C29 H42 0.9800 . ?
C29 H41 0.9800 . ?

loop_
_geom_torsion_atom_site_label_1
_geom_torsion_atom_site_label_2
_geom_torsion_atom_site_label_3
_geom_torsion_atom_site_label_4
_geom_torsion
_geom_torsion_site_symmetry_1
_geom_torsion_site_symmetry_2
_geom_torsion_site_symmetry_3
_geom_torsion_site_symmetry_4
_geom_torsion_publ_flag
C20 C1 C2 C12 -8.4(2) . . . . ?
Ru1 C1 C2 C12 119.29(16) . . . . ?
C20 C1 C2 C3 172.97(12) . . . . ?
Ru1 C1 C2 C3 -59.30(13) . . . . ?
C12 C2 C3 P1 -129.11(12) . . . . ?
C1 C2 C3 P1 49.69(14) . . . . ?
C4 P1 C3 C2 109.03(11) . . . . ?
C8 P1 C3 C2 -136.83(10) . . . . ?
Ru1 P1 C3 C2 -16.51(11) . . . . ?
C3 P1 C4 C6 -74.85(11) . . . . ?
C8 P1 C4 C6 174.15(10) . . . . ?
Ru1 P1 C4 C6 39.27(12) . . . . ?
C3 P1 C4 C7 167.95(10) . . . . ?
C8 P1 C4 C7 56.96(12) . . . . ?
Ru1 P1 C4 C7 -77.92(11) . . . . ?
C3 P1 C4 C5 43.59(13) . . . . ?
C8 P1 C4 C5 -67.40(13) . . . . ?
Ru1 P1 C4 C5 157.72(9) . . . . ?
C3 P1 C8 C9 166.84(11) . . . . ?
C4 P1 C8 C9 -82.46(12) . . . . ?
Ru1 P1 C8 C9 54.82(11) . . . . ?
C3 P1 C8 C11 -70.39(13) . . . . ?
C4 P1 C8 C11 40.31(14) . . . . ?
Ru1 P1 C8 C11 177.59(10) . . . . ?
C3 P1 C8 C10 49.44(12) . . . . ?
C4 P1 C8 C10 160.13(11) . . . . ?
Ru1 P1 C8 C10 -62.59(12) . . . . ?
C1 C2 C12 C13 7.9(3) . . . . ?
C3 C2 C12 C13 -173.62(15) . . . . ?
C2 C12 C13 C18 176.61(16) . . . . ?
C2 C12 C13 C14 -0.2(3) . . . . ?
C18 C13 C14 C15 -2.0(2) . . . . ?
C12 C13 C14 C15 174.78(14) . . . . ?
C18 C13 C14 C19 178.72(14) . . . . ?
C12 C13 C14 C19 -4.5(2) . . . . ?
C13 C14 C15 C16 1.1(2) . . . . ?
C19 C14 C15 C16 -179.59(14) . . . . ?
C14 C15 C16 C17 0.5(2) . . . . ?
C15 C16 C17 C18 -1.1(2) . . . . ?
C16 C17 C18 C13 0.1(3) . . . . ?
C14 C13 C18 C17 1.5(2) . . . . ?
C12 C13 C18 C17 -175.62(15) . . . . ?
C15 C14 C19 C20 -176.37(16) . . . . ?
C13 C14 C19 C20 2.9(3) . . . . ?
C14 C19 C20 C1 -0.7(3) . . . . ?
C14 C19 C20 C21 -179.17(15) . . . . ?
C2 C1 C20 C19 3.4(2) . . . . ?
Ru1 C1 C20 C19 -123.35(15) . . . . ?
C2 C1 C20 C21 -178.07(12) . . . . ?
Ru1 C1 C20 C21 55.21(13) . . . . ?
C19 C20 C21 P2 124.18(13) . . . . ?
C1 C20 C21 P2 -54.58(14) . . . . ?
C26 P2 C21 C20 150.44(10) . . . . ?
C22 P2 C21 C20 -95.00(11) . . . . ?
Ru1 P2 C21 C20 27.54(10) . . . . ?
C21 P2 C26 C28 169.63(10) . . . . ?
C22 P2 C26 C28 57.52(12) . . . . ?
Ru1 P2 C26 C28 -77.87(11) . . . . ?
C21 P2 C26 C29 -72.34(11) . . . . ?
C22 P2 C26 C29 175.54(10) . . . . ?
Ru1 P2 C26 C29 40.15(12) . . . . ?
C21 P2 C26 C27 45.42(12) . . . . ?
C22 P2 C26 C27 -66.69(12) . . . . ?
Ru1 P2 C26 C27 157.91(9) . . . . ?
